data_7049064
loop_
_publ_author_name
'Gao, Guoshu'
'Wang, Li'
'Zhang, Ruilian'
'Xu, Cong'
'Yang, Huan'
'Liu, Weisheng'

_publ_section_title
;
 Hexanuclear 3d-4f complexes as efficient catalysts for converting
 CO<sub>2</sub> into cyclic carbonates.
;
_journal_issue 12
_journal_name_full 'Dalton transactions (Cambridge, England : 2003)'
_journal_page_first 3941
_journal_page_last 3945
_journal_paper_doi 10.1039/c8dt05048a
_journal_volume 48
_journal_year 2019
_chemical_formula_sum 'C70 H82 N16 Nd2 O30 Zn4'
_chemical_formula_weight 2177.47
_space_group_crystal_system monoclinic
_space_group_IT_number 14
_space_group_name_Hall '-P 2yn'
_space_group_name_H-M_alt 'P 1 21/n 1'
_symmetry_space_group_name_Hall '-P 2yn'
_symmetry_space_group_name_H-M 'P 1 21/n 1'
_atom_sites_solution_hydrogens mixed
_audit_creation_method SHELXL-2014/7
_audit_update_record
;
2019-02-18 deposited with the CCDC.    2019-02-19 downloaded from the CCDC.
;
_cell_angle_alpha 90
_cell_angle_beta 91.984(3)
_cell_angle_gamma 90
_cell_formula_units_Z 2
_cell_length_a 14.1749(5)
_cell_length_b 20.1220(8)
_cell_length_c 14.5410(5)
_cell_measurement_reflns_used 7599
_cell_measurement_temperature 100(2)
_cell_measurement_theta_max 28.4530
_cell_measurement_theta_min 3.9260
_cell_volume 4145.0(3)
_computing_cell_refinement 'CrysAlisPro 1.171.38.43f (Rigaku OD, 2015)'
_computing_data_collection 'CrysAlisPro 1.171.38.43f (Rigaku OD, 2015)'
_computing_data_reduction 'CrysAlisPro 1.171.38.43f (Rigaku OD, 2015)'
_computing_molecular_graphics 'SHELXL-2014/7 (Sheldrick, 2014)'
_computing_publication_material 'SHELXL-2014/7 (Sheldrick, 2014)'
_computing_structure_refinement 'SHELXL-2014/7 (Sheldrick, 2014)'
_computing_structure_solution 'SHELXL-2014/7 (Sheldrick, 2014)'
_diffrn_ambient_temperature 100(2)
_diffrn_detector_area_resol_mean 5.2684
_diffrn_measured_fraction_theta_full 0.997
_diffrn_measured_fraction_theta_max 0.998
_diffrn_measurement_device_type 'SuperNova, Dual, Cu at zero, AtlasS2'
_diffrn_measurement_method '\w scans'
_diffrn_radiation_type MoK\a
_diffrn_radiation_wavelength 0.71073
_diffrn_reflns_av_R_equivalents 0.0448
_diffrn_reflns_av_unetI/netI 0.0605
_diffrn_reflns_Laue_measured_fraction_full 0.997
_diffrn_reflns_Laue_measured_fraction_max 0.998
_diffrn_reflns_limit_h_max 17
_diffrn_reflns_limit_h_min -17
_diffrn_reflns_limit_k_max 23
_diffrn_reflns_limit_k_min -24
_diffrn_reflns_limit_l_max 17
_diffrn_reflns_limit_l_min -14
_diffrn_reflns_number 21851
_diffrn_reflns_point_group_measured_fraction_full 0.997
_diffrn_reflns_point_group_measured_fraction_max 0.998
_diffrn_reflns_theta_full 25.242
_diffrn_reflns_theta_max 26.022
_diffrn_reflns_theta_min 3.345
_diffrn_source 'micro-focus sealed X-ray tube'
_exptl_absorpt_coefficient_mu 2.460
_exptl_absorpt_correction_T_max 1.00000
_exptl_absorpt_correction_T_min 0.70462
_exptl_absorpt_correction_type multi-scan
_exptl_absorpt_process_details
;
CrysAlisPro 1.171.38.43f (Rigaku Oxford Diffraction, 2015)
Empirical absorption correction using spherical harmonics,
 implemented in SCALE3 ABSPACK scaling algorithm.
;
_exptl_crystal_colour 'clear light yellow'
_exptl_crystal_density_diffrn 1.745
_exptl_crystal_description block
_exptl_crystal_F_000 2188
_exptl_crystal_size_max 0.350
_exptl_crystal_size_mid 0.300
_exptl_crystal_size_min 0.200
_refine_diff_density_max 1.309
_refine_diff_density_min -0.873
_refine_diff_density_rms 0.128
_refine_ls_extinction_method none
_refine_ls_goodness_of_fit_ref 1.044
_refine_ls_hydrogen_treatment mixed
_refine_ls_matrix_type full
_refine_ls_number_parameters 563
_refine_ls_number_reflns 8155
_refine_ls_number_restraints 3
_refine_ls_restrained_S_all 1.047
_refine_ls_R_factor_all 0.0527
_refine_ls_R_factor_gt 0.0399
_refine_ls_shift/su_max 0.002
_refine_ls_shift/su_mean 0.000
_refine_ls_structure_factor_coef Fsqd
_refine_ls_weighting_details 'w=1/[\s^2^(Fo^2^)+(0.0310P)^2^+8.0000P] where P=(Fo^2^+2Fc^2^)/3'
_refine_ls_weighting_scheme calc
_refine_ls_wR_factor_gt 0.0843
_refine_ls_wR_factor_ref 0.0912
_reflns_Friedel_coverage 0.000
_reflns_number_gt 6747
_reflns_number_total 8155
_reflns_threshold_expression 'I > 2\s(I)'
_cod_data_source_file c8dt05048a1.cif
_cod_data_source_block exp_929
_cod_depositor_comments 'Adding full bibliography for 7049062--7049064.cif.'
_cod_database_code 7049064
_shelx_shelxl_version_number 2014/7
_shelx_space_group_comment
;
The symmetry employed for this shelxl refinement is uniquely defined
by the following loop, which should always be used as a source of
symmetry information in preference to the above space-group names.
They are only intended as comments.
;
_shelx_estimated_absorpt_t_min 0.480
_shelx_estimated_absorpt_t_max 0.639

loop_
_space_group_symop_operation_xyz
'x, y, z'
'-x+1/2, y+1/2, -z+1/2'
'-x, -y, -z'
'x-1/2, -y-1/2, z-1/2'

loop_
_atom_site_label
_atom_site_type_symbol
_atom_site_fract_x
_atom_site_fract_y
_atom_site_fract_z
_atom_site_U_iso_or_equiv
_atom_site_adp_type
_atom_site_occupancy
_atom_site_site_symmetry_order
_atom_site_calc_flag
_atom_site_refinement_flags_posn
_atom_site_refinement_flags_adp
Nd1 Nd 0.80809(2) 0.61728(2) 0.23633(2) 0.01102(8) Uani 1 1 d . .
Zn2 Zn 0.73522(3) 0.50523(3) 0.40379(4) 0.01617(13) Uani 1 1 d . .
Zn1 Zn 0.66965(3) 0.66166(3) 0.41399(4) 0.01684(13) Uani 1 1 d . .
O2 O 0.8146(2) 0.65975(15) 0.3891(2) 0.0186(7) Uani 1 1 d . .
O13 O 0.6800(2) 0.58285(15) 0.3314(2) 0.0173(7) Uani 1 1 d D .
O5 O 0.8487(2) 0.52304(15) 0.3255(2) 0.0192(7) Uani 1 1 d . .
O11 O 0.7569(2) 0.52525(16) 0.1293(2) 0.0240(8) Uani 1 1 d . U
O7 O 0.7387(2) 0.72552(16) 0.2313(2) 0.0229(7) Uani 1 1 d . .
O4 O 0.9494(2) 0.54450(16) 0.1859(2) 0.0211(7) Uani 1 1 d . .
O1 O 0.9676(2) 0.67228(16) 0.2996(2) 0.0197(7) Uani 1 1 d . .
O9 O 0.8724(2) 0.66763(16) 0.1029(2) 0.0249(8) Uani 1 1 d . .
O3 O 0.5510(2) 0.64603(16) 0.4856(2) 0.0202(7) Uani 1 1 d . .
O10 O 0.6699(2) 0.61621(17) 0.1266(2) 0.0241(8) Uani 1 1 d . U
O8 O 0.6275(2) 0.73709(16) 0.3349(2) 0.0226(7) Uani 1 1 d . .
O6 O 0.6715(2) 0.51371(16) 0.5254(2) 0.0228(7) Uani 1 1 d . .
O14 O 0.7149(2) 0.68236(18) 0.7935(2) 0.0311(8) Uani 1 1 d . .
H14 H 0.6976 0.6775 0.7381 0.047 Uiso 1 1 calc R U
N1 N 0.7117(2) 0.69087(18) 0.5445(3) 0.0171(8) Uani 1 1 d . .
N4 N 0.8293(3) 0.45708(19) 0.4930(3) 0.0216(9) Uani 1 1 d . .
N2 N 0.6437(3) 0.68167(19) 0.6107(3) 0.0196(9) Uani 1 1 d . .
N3 N 0.3511(2) 0.56979(18) 0.6522(3) 0.0161(8) Uani 1 1 d . .
C1 C 0.8793(3) 0.6977(2) 0.4285(3) 0.0152(9) Uani 1 1 d . .
N8 N 0.8675(3) 0.7334(2) -0.0248(3) 0.0244(9) Uani 1 1 d . .
N5 N 0.7905(3) 0.4413(2) 0.5767(3) 0.0230(9) Uani 1 1 d . .
N6 N 0.5031(3) 0.4419(2) 0.7325(3) 0.0273(10) Uani 1 1 d . .
C29 C 0.6694(3) 0.7550(2) 0.2629(3) 0.0202(10) Uani 1 1 d . .
N7 N 0.6849(3) 0.5581(3) 0.0983(3) 0.0390(11) Uani 1 1 d . U
O15 O 0.8091(3) 0.4322(2) -0.0028(3) 0.0466(11) Uani 1 1 d . .
H15 H 0.8038 0.4603 0.0395 0.070 Uiso 1 1 calc R U
C6 C 0.8706(3) 0.7289(2) 0.5146(3) 0.0184(10) Uani 1 1 d . .
C2 C 0.9660(3) 0.7052(2) 0.3835(3) 0.0174(10) Uani 1 1 d . .
C15 C 0.9310(3) 0.4915(2) 0.3270(3) 0.0178(10) Uani 1 1 d . .
C7 C 0.7891(3) 0.7193(2) 0.5714(3) 0.0172(10) Uani 1 1 d . .
H7 H 0.7934 0.7352 0.6329 0.021 Uiso 1 1 calc R U
C31 C 0.8416(3) 0.7171(2) 0.0584(3) 0.0221(11) Uani 1 1 d . .
H31 H 0.7965 0.7446 0.0867 0.026 Uiso 1 1 calc R U
C8 C 0.5656(3) 0.6568(2) 0.5715(3) 0.0177(10) Uani 1 1 d . .
C20 C 0.9655(3) 0.4503(2) 0.3980(3) 0.0196(10) Uani 1 1 d . .
C28 C 0.9779(4) 0.5345(3) 0.0932(3) 0.0279(12) Uani 1 1 d . .
H28A H 0.9347 0.5584 0.0507 0.042 Uiso 1 1 calc R U
H28B H 0.9760 0.4869 0.0787 0.042 Uiso 1 1 calc R U
H28C H 1.0422 0.5513 0.0868 0.042 Uiso 1 1 calc R U
C22 C 0.7098(3) 0.4734(2) 0.5846(3) 0.0215(11) Uani 1 1 d . .
C23 C 0.6571(3) 0.4575(2) 0.6678(3) 0.0209(10) Uani 1 1 d . .
C16 C 0.9882(3) 0.5008(2) 0.2507(3) 0.0193(10) Uani 1 1 d . .
C5 C 0.9469(3) 0.7656(2) 0.5524(3) 0.0203(10) Uani 1 1 d . .
H5A H 0.9414 0.7857 0.6111 0.024 Uiso 1 1 calc R U
C14 C 1.0589(3) 0.6660(2) 0.2587(4) 0.0237(11) Uani 1 1 d . .
H14A H 1.1027 0.6432 0.3019 0.036 Uiso 1 1 calc R U
H14B H 1.0835 0.7103 0.2450 0.036 Uiso 1 1 calc R U
H14C H 1.0524 0.6402 0.2017 0.036 Uiso 1 1 calc R U
C11 C 0.4825(3) 0.6589(2) 0.7246(3) 0.0226(11) Uani 1 1 d . .
H11 H 0.5273 0.6895 0.7499 0.027 Uiso 1 1 calc R U
C21 C 0.9141(3) 0.4374(2) 0.4806(3) 0.0204(10) Uani 1 1 d . .
H21 H 0.9451 0.4129 0.5286 0.024 Uiso 1 1 calc R U
C9 C 0.4884(3) 0.6374(2) 0.6341(3) 0.0191(10) Uani 1 1 d . .
C12 C 0.4108(3) 0.6353(2) 0.7774(3) 0.0250(11) Uani 1 1 d . .
H12 H 0.4056 0.6497 0.8392 0.030 Uiso 1 1 calc R U
C19 C 1.0547(3) 0.4205(2) 0.3909(4) 0.0258(11) Uani 1 1 d . .
H19 H 1.0791 0.3940 0.4404 0.031 Uiso 1 1 calc R U
C13 C 0.3470(3) 0.5909(2) 0.7398(3) 0.0231(11) Uani 1 1 d . .
H13 H 0.2983 0.5745 0.7769 0.028 Uiso 1 1 calc R U
C3 C 1.0402(3) 0.7420(2) 0.4214(3) 0.0220(11) Uani 1 1 d . .
H3 H 1.0976 0.7463 0.3901 0.026 Uiso 1 1 calc R U
C24 C 0.5582(3) 0.4612(2) 0.6643(3) 0.0257(11) Uani 1 1 d . .
H24 H 0.5282 0.4785 0.6100 0.031 Uiso 1 1 calc R U
C10 C 0.4204(3) 0.5940(2) 0.6008(3) 0.0165(10) Uani 1 1 d . .
H10 H 0.4226 0.5804 0.5384 0.020 Uiso 1 1 calc R U
C4 C 1.0293(3) 0.7729(2) 0.5065(3) 0.0224(11) Uani 1 1 d . .
H4 H 1.0792 0.7991 0.5327 0.027 Uiso 1 1 calc R U
C30 C 0.6304(3) 0.8145(2) 0.2129(4) 0.0270(12) Uani 1 1 d . .
H30A H 0.6823 0.8439 0.1965 0.040 Uiso 1 1 calc R U
H30B H 0.5874 0.8384 0.2525 0.040 Uiso 1 1 calc R U
H30C H 0.5960 0.8000 0.1568 0.040 Uiso 1 1 calc R U
C25 C 0.7002(3) 0.4327(3) 0.7479(4) 0.0285(12) Uani 1 1 d . .
H25 H 0.7670 0.4291 0.7532 0.034 Uiso 1 1 calc R U
C18 C 1.1075(3) 0.4288(2) 0.3144(4) 0.0269(12) Uani 1 1 d . .
H18 H 1.1665 0.4068 0.3102 0.032 Uiso 1 1 calc R U
C26 C 0.6448(3) 0.4131(3) 0.8202(4) 0.0301(12) Uani 1 1 d . .
H26 H 0.6729 0.3968 0.8760 0.036 Uiso 1 1 calc R U
C17 C 1.0741(3) 0.4695(2) 0.2428(3) 0.0231(11) Uani 1 1 d . .
H17 H 1.1100 0.4757 0.1894 0.028 Uiso 1 1 calc R U
C27 C 0.5478(4) 0.4179(3) 0.8087(4) 0.0319(13) Uani 1 1 d . .
H27 H 0.5102 0.4034 0.8577 0.038 Uiso 1 1 calc R U
C33 C 0.8292(4) 0.7922(3) -0.0713(4) 0.0335(13) Uani 1 1 d . .
H33A H 0.7961 0.7789 -0.1287 0.050 Uiso 1 1 calc R U
H33B H 0.8808 0.8226 -0.0852 0.050 Uiso 1 1 calc R U
H33C H 0.7849 0.8145 -0.0313 0.050 Uiso 1 1 calc R U
O12 O 0.6174(4) 0.5249(3) 0.0290(4) 0.0934(19) Uani 1 1 d . .
C32 C 0.9348(4) 0.6945(3) -0.0752(4) 0.0370(14) Uani 1 1 d . .
H32A H 0.9599 0.6587 -0.0359 0.055 Uiso 1 1 calc R U
H32B H 0.9867 0.7232 -0.0937 0.055 Uiso 1 1 calc R U
H32C H 0.9033 0.6755 -0.1302 0.055 Uiso 1 1 calc R U
C35 C 0.6973(4) 0.6226(3) 0.8429(4) 0.0391(14) Uani 1 1 d . .
H35A H 0.7081 0.5842 0.8031 0.059 Uiso 1 1 calc R U
H35B H 0.6317 0.6223 0.8622 0.059 Uiso 1 1 calc R U
H35C H 0.7399 0.6202 0.8973 0.059 Uiso 1 1 calc R U
C34 C 0.8140(5) 0.3689(3) 0.0349(5) 0.0503(17) Uani 1 1 d . .
H34A H 0.8351 0.3375 -0.0116 0.075 Uiso 1 1 calc R U
H34B H 0.7515 0.3558 0.0552 0.075 Uiso 1 1 calc R U
H34C H 0.8590 0.3689 0.0876 0.075 Uiso 1 1 calc R U
H16 H 0.6159(14) 0.575(2) 0.309(3) 0.023(13) Uiso 1 1 d D .

loop_
_atom_site_aniso_label
_atom_site_aniso_U_11
_atom_site_aniso_U_22
_atom_site_aniso_U_33
_atom_site_aniso_U_23
_atom_site_aniso_U_13
_atom_site_aniso_U_12
Nd1 0.01125(12) 0.01205(13) 0.00993(13) 0.00098(9) 0.00282(8) 0.00054(9)
Zn2 0.0153(3) 0.0183(3) 0.0150(3) 0.0014(2) 0.0013(2) -0.0014(2)
Zn1 0.0164(3) 0.0191(3) 0.0152(3) -0.0006(2) 0.0034(2) -0.0004(2)
O2 0.0154(15) 0.0181(17) 0.0223(18) -0.0038(14) 0.0003(13) -0.0037(14)
O13 0.0169(15) 0.0173(17) 0.0177(18) 0.0007(13) 0.0014(13) 0.0016(14)
O5 0.0185(16) 0.0222(18) 0.0171(18) 0.0015(14) 0.0063(13) 0.0010(14)
O11 0.0187(16) 0.0249(19) 0.028(2) 0.0019(15) -0.0004(14) 0.0047(15)
O7 0.0282(18) 0.0213(18) 0.0196(19) 0.0016(14) 0.0085(14) 0.0034(15)
O4 0.0237(16) 0.0255(18) 0.0145(17) 0.0007(14) 0.0060(13) 0.0025(15)
O1 0.0161(15) 0.0250(18) 0.0183(18) -0.0030(14) 0.0049(13) -0.0001(14)
O9 0.0257(17) 0.0246(19) 0.025(2) 0.0068(15) 0.0066(14) 0.0018(15)
O3 0.0185(16) 0.0248(18) 0.0175(18) -0.0028(14) 0.0039(13) -0.0010(14)
O10 0.0250(17) 0.0266(19) 0.0206(19) 0.0002(15) -0.0006(14) 0.0074(15)
O8 0.0218(16) 0.0249(18) 0.0214(19) 0.0036(15) 0.0067(14) 0.0035(15)
O6 0.0285(18) 0.0243(19) 0.0160(18) 0.0017(15) 0.0042(14) 0.0025(15)
O14 0.0316(19) 0.039(2) 0.022(2) -0.0015(17) -0.0007(16) -0.0031(17)
N1 0.0183(19) 0.017(2) 0.017(2) 0.0004(16) 0.0053(15) 0.0005(17)
N4 0.020(2) 0.024(2) 0.020(2) 0.0034(18) -0.0006(16) -0.0019(18)
N2 0.0215(19) 0.021(2) 0.016(2) 0.0009(17) 0.0052(16) -0.0022(17)
N3 0.0145(18) 0.015(2) 0.018(2) 0.0019(16) 0.0015(15) 0.0000(16)
C1 0.014(2) 0.014(2) 0.017(2) 0.0025(19) -0.0015(18) -0.0003(19)
N8 0.027(2) 0.026(2) 0.020(2) 0.0027(18) 0.0054(17) -0.0026(19)
N5 0.023(2) 0.029(2) 0.018(2) 0.0069(18) 0.0028(16) -0.0031(19)
N6 0.027(2) 0.031(2) 0.024(2) 0.0027(19) 0.0019(18) 0.0011(19)
C29 0.022(2) 0.022(3) 0.017(3) -0.005(2) 0.000(2) 0.001(2)
N7 0.036(3) 0.053(3) 0.028(3) 0.004(2) 0.006(2) 0.000(2)
O15 0.052(2) 0.041(3) 0.047(3) -0.007(2) 0.005(2) 0.002(2)
C6 0.019(2) 0.015(2) 0.021(3) 0.001(2) 0.0013(19) 0.002(2)
C2 0.017(2) 0.018(2) 0.017(3) 0.001(2) 0.0004(18) 0.002(2)
C15 0.015(2) 0.018(2) 0.021(3) -0.005(2) 0.0029(18) -0.002(2)
C7 0.018(2) 0.016(2) 0.017(2) -0.0034(19) 0.0017(18) 0.001(2)
C31 0.023(2) 0.025(3) 0.019(3) 0.001(2) 0.007(2) -0.001(2)
C8 0.018(2) 0.016(2) 0.020(3) -0.002(2) 0.0035(19) -0.0001(19)
C20 0.021(2) 0.017(2) 0.021(3) -0.002(2) -0.0016(19) -0.003(2)
C28 0.037(3) 0.032(3) 0.015(3) 0.003(2) 0.008(2) 0.006(2)
C22 0.027(3) 0.020(3) 0.017(3) -0.004(2) 0.002(2) -0.006(2)
C23 0.027(2) 0.018(3) 0.018(3) -0.004(2) 0.003(2) -0.002(2)
C16 0.021(2) 0.018(2) 0.018(3) -0.001(2) -0.0016(19) -0.004(2)
C5 0.022(2) 0.020(2) 0.019(3) -0.002(2) 0.0037(19) -0.003(2)
C14 0.021(2) 0.021(3) 0.030(3) -0.003(2) 0.012(2) -0.003(2)
C11 0.027(2) 0.024(3) 0.017(3) -0.006(2) 0.002(2) -0.007(2)
C21 0.021(2) 0.022(3) 0.019(3) 0.004(2) -0.0011(19) 0.002(2)
C9 0.018(2) 0.018(2) 0.021(3) 0.000(2) 0.0041(19) 0.001(2)
C12 0.024(2) 0.032(3) 0.019(3) -0.006(2) 0.006(2) -0.006(2)
C19 0.023(2) 0.026(3) 0.029(3) 0.002(2) 0.001(2) 0.002(2)
C13 0.026(2) 0.024(3) 0.020(3) -0.001(2) 0.009(2) -0.001(2)
C3 0.019(2) 0.020(3) 0.027(3) 0.002(2) 0.001(2) 0.001(2)
C24 0.030(3) 0.026(3) 0.021(3) -0.003(2) 0.002(2) 0.001(2)
C10 0.017(2) 0.019(2) 0.014(2) 0.0005(19) 0.0022(18) 0.001(2)
C4 0.016(2) 0.026(3) 0.025(3) 0.001(2) -0.0029(19) -0.005(2)
C30 0.028(3) 0.026(3) 0.027(3) 0.005(2) 0.002(2) 0.006(2)
C25 0.019(2) 0.035(3) 0.031(3) 0.004(2) -0.001(2) -0.001(2)
C18 0.021(2) 0.027(3) 0.033(3) -0.002(2) 0.006(2) 0.007(2)
C26 0.031(3) 0.041(3) 0.018(3) 0.007(2) -0.004(2) -0.004(3)
C17 0.017(2) 0.024(3) 0.028(3) -0.001(2) 0.004(2) -0.001(2)
C27 0.033(3) 0.038(3) 0.024(3) 0.003(2) 0.005(2) 0.002(3)
C33 0.040(3) 0.030(3) 0.030(3) 0.010(2) -0.006(2) -0.003(3)
O12 0.081(4) 0.118(5) 0.080(4) -0.014(4) -0.021(3) -0.011(4)
C32 0.041(3) 0.042(3) 0.029(3) 0.007(3) 0.020(3) 0.004(3)
C35 0.038(3) 0.052(4) 0.028(3) 0.008(3) 0.007(2) 0.005(3)
C34 0.064(4) 0.024(3) 0.063(5) -0.003(3) 0.009(3) 0.002(3)

loop_
_atom_type_symbol
_atom_type_description
_atom_type_scat_dispersion_real
_atom_type_scat_dispersion_imag
_atom_type_scat_source
C C 0.0033 0.0016 'International Tables Vol C Tables 4.2.6.8 and 6.1.1.4'
H H 0.0000 0.0000 'International Tables Vol C Tables 4.2.6.8 and 6.1.1.4'
N N 0.0061 0.0033 'International Tables Vol C Tables 4.2.6.8 and 6.1.1.4'
Nd Nd -0.1943 3.0179 'International Tables Vol C Tables 4.2.6.8 and 6.1.1.4'
O O 0.0106 0.0060 'International Tables Vol C Tables 4.2.6.8 and 6.1.1.4'
Zn Zn 0.2839 1.4301 'International Tables Vol C Tables 4.2.6.8 and 6.1.1.4'

loop_
_geom_angle_atom_site_label_1
_geom_angle_atom_site_label_2
_geom_angle_atom_site_label_3
_geom_angle
_geom_angle_site_symmetry_1
_geom_angle_site_symmetry_3
O5 Nd1 O2 76.96(10) . .
O5 Nd1 O7 147.39(11) . .
O2 Nd1 O7 72.79(11) . .
O5 Nd1 O9 133.87(11) . .
O2 Nd1 O9 126.90(11) . .
O7 Nd1 O9 75.98(11) . .
O5 Nd1 O13 68.24(10) . .
O2 Nd1 O13 64.89(10) . .
O7 Nd1 O13 87.83(10) . .
O9 Nd1 O13 153.76(10) . .
O5 Nd1 O10 121.23(11) . .
O2 Nd1 O10 127.41(10) . .
O7 Nd1 O10 70.93(11) . .
O9 Nd1 O10 78.30(11) . .
O13 Nd1 O10 76.92(10) . .
O5 Nd1 O11 78.90(11) . .
O2 Nd1 O11 147.70(10) . .
O7 Nd1 O11 122.92(11) . .
O9 Nd1 O11 85.39(11) . .
O13 Nd1 O11 86.36(10) . .
O10 Nd1 O11 52.46(10) . .
O5 Nd1 O4 61.82(10) . .
O2 Nd1 O4 117.32(10) . .
O7 Nd1 O4 145.36(10) . .
O9 Nd1 O4 72.07(10) . .
O13 Nd1 O4 126.78(10) . .
O10 Nd1 O4 114.27(10) . .
O11 Nd1 O4 67.63(10) . .
O5 Nd1 O1 87.48(10) . .
O2 Nd1 O1 61.39(9) . .
O7 Nd1 O1 88.60(10) . .
O9 Nd1 O1 76.16(10) . .
O13 Nd1 O1 124.65(10) . .
O10 Nd1 O1 150.47(10) . .
O11 Nd1 O1 138.35(10) . .
O4 Nd1 O1 71.22(9) . .
O5 Nd1 Zn1 85.97(7) . .
O2 Nd1 Zn1 37.34(7) . .
O7 Nd1 Zn1 62.51(8) . .
O9 Nd1 Zn1 138.26(8) . .
O13 Nd1 Zn1 35.05(7) . .
O10 Nd1 Zn1 91.56(8) . .
O11 Nd1 Zn1 120.04(7) . .
O4 Nd1 Zn1 145.75(7) . .
O1 Nd1 Zn1 97.69(7) . .
O5 Nd1 Zn2 34.05(7) . .
O2 Nd1 Zn2 65.47(7) . .
O7 Nd1 Zn2 118.51(8) . .
O9 Nd1 Zn2 164.80(8) . .
O13 Nd1 Zn2 34.25(7) . .
O10 Nd1 Zn2 101.31(8) . .
O11 Nd1 Zn2 82.55(8) . .
O4 Nd1 Zn2 94.71(7) . .
O1 Nd1 Zn2 107.22(7) . .
Zn1 Nd1 Zn2 56.724(13) . .
O6 Zn2 O13 102.32(13) . .
O6 Zn2 O5 149.42(13) . .
O13 Zn2 O5 82.66(12) . .
O6 Zn2 N4 77.81(14) . .
O13 Zn2 N4 156.37(14) . .
O5 Zn2 N4 85.88(14) . .
O6 Zn2 N3 97.39(14) . 3_666
O13 Zn2 N3 98.27(13) . 3_666
O5 Zn2 N3 111.88(14) . 3_666
N4 Zn2 N3 105.18(15) . 3_666
O6 Zn2 Nd1 134.91(9) . .
O13 Zn2 Nd1 42.26(8) . .
O5 Zn2 Nd1 40.47(9) . .
N4 Zn2 Nd1 122.57(11) . .
N3 Zn2 Nd1 112.15(10) 3_666 .
O8 Zn1 O13 106.60(13) . .
O8 Zn1 O3 100.22(13) . .
O13 Zn1 O3 105.32(13) . .
O8 Zn1 N1 112.85(14) . .
O13 Zn1 N1 139.23(14) . .
O3 Zn1 N1 77.87(13) . .
O8 Zn1 O2 101.00(12) . .
O13 Zn1 O2 77.83(12) . .
O3 Zn1 O2 156.60(13) . .
N1 Zn1 O2 84.87(13) . .
O8 Zn1 Nd1 86.04(9) . .
O13 Zn1 Nd1 44.10(9) . .
O3 Zn1 Nd1 148.62(9) . .
N1 Zn1 Nd1 128.12(10) . .
O2 Zn1 Nd1 43.40(8) . .
C1 O2 Zn1 126.1(3) . .
C1 O2 Nd1 128.5(3) . .
Zn1 O2 Nd1 99.26(11) . .
Zn1 O13 Zn2 109.53(14) . .
Zn1 O13 Nd1 100.84(12) . .
Zn2 O13 Nd1 103.49(12) . .
Zn1 O13 H16 104(3) . .
Zn2 O13 H16 114(3) . .
Nd1 O13 H16 124(3) . .
C15 O5 Zn2 128.2(3) . .
C15 O5 Nd1 126.2(3) . .
Zn2 O5 Nd1 105.49(12) . .
N7 O11 Nd1 92.7(3) . .
C29 O7 Nd1 138.6(3) . .
C16 O4 C28 115.6(3) . .
C16 O4 Nd1 117.0(3) . .
C28 O4 Nd1 125.9(3) . .
C2 O1 C14 116.3(3) . .
C2 O1 Nd1 117.6(2) . .
C14 O1 Nd1 125.8(3) . .
C31 O9 Nd1 128.0(3) . .
C8 O3 Zn1 111.4(3) . .
N7 O10 Nd1 94.6(3) . .
C29 O8 Zn1 123.6(3) . .
C22 O6 Zn2 109.9(3) . .
C35 O14 H14 109.5 . .
C7 N1 N2 116.8(4) . .
C7 N1 Zn1 128.6(3) . .
N2 N1 Zn1 114.4(3) . .
C21 N4 N5 117.0(4) . .
C21 N4 Zn2 130.0(3) . .
N5 N4 Zn2 112.9(3) . .
C8 N2 N1 109.8(4) . .
C13 N3 C10 117.8(4) . .
C13 N3 Zn2 123.6(3) . 3_666
C10 N3 Zn2 118.3(3) . 3_666
O2 C1 C6 124.5(4) . .
O2 C1 C2 117.7(4) . .
C6 C1 C2 117.7(4) . .
C31 N8 C32 122.5(4) . .
C31 N8 C33 121.1(4) . .
C32 N8 C33 116.3(4) . .
C22 N5 N4 109.6(4) . .
C24 N6 C27 116.3(4) . .
O7 C29 O8 124.3(4) . .
O7 C29 C30 118.8(4) . .
O8 C29 C30 116.8(4) . .
O10 N7 O11 120.2(4) . .
O10 N7 O12 121.0(5) . .
O11 N7 O12 118.8(5) . .
C34 O15 H15 109.5 . .
C5 C6 C1 119.4(4) . .
C5 C6 C7 117.6(4) . .
C1 C6 C7 122.7(4) . .
C3 C2 O1 124.7(4) . .
C3 C2 C1 122.1(4) . .
O1 C2 C1 113.2(4) . .
O5 C15 C20 125.4(4) . .
O5 C15 C16 116.9(4) . .
C20 C15 C16 117.6(4) . .
N1 C7 C6 124.9(4) . .
N1 C7 H7 117.5 . .
C6 C7 H7 117.5 . .
O9 C31 N8 124.5(4) . .
O9 C31 H31 117.8 . .
N8 C31 H31 117.8 . .
O3 C8 N2 126.1(4) . .
O3 C8 C9 117.0(4) . .
N2 C8 C9 116.9(4) . .
C15 C20 C19 119.4(4) . .
C15 C20 C21 123.0(4) . .
C19 C20 C21 117.6(4) . .
O4 C28 H28A 109.5 . .
O4 C28 H28B 109.5 . .
H28A C28 H28B 109.5 . .
O4 C28 H28C 109.5 . .
H28A C28 H28C 109.5 . .
H28B C28 H28C 109.5 . .
O6 C22 N5 126.5(4) . .
O6 C22 C23 118.0(4) . .
N5 C22 C23 115.5(4) . .
C25 C23 C24 117.4(4) . .
C25 C23 C22 122.9(4) . .
C24 C23 C22 119.5(4) . .
C17 C16 O4 124.2(4) . .
C17 C16 C15 122.6(4) . .
O4 C16 C15 113.2(4) . .
C4 C5 C6 121.5(4) . .
C4 C5 H5A 119.3 . .
C6 C5 H5A 119.3 . .
O1 C14 H14A 109.5 . .
O1 C14 H14B 109.5 . .
H14A C14 H14B 109.5 . .
O1 C14 H14C 109.5 . .
H14A C14 H14C 109.5 . .
H14B C14 H14C 109.5 . .
C12 C11 C9 119.3(4) . .
C12 C11 H11 120.4 . .
C9 C11 H11 120.4 . .
N4 C21 C20 124.1(4) . .
N4 C21 H21 117.9 . .
C20 C21 H21 117.9 . .
C10 C9 C11 117.7(4) . .
C10 C9 C8 117.9(4) . .
C11 C9 C8 124.3(4) . .
C13 C12 C11 119.5(5) . .
C13 C12 H12 120.3 . .
C11 C12 H12 120.3 . .
C18 C19 C20 121.6(5) . .
C18 C19 H19 119.2 . .
C20 C19 H19 119.2 . .
N3 C13 C12 122.2(4) . .
N3 C13 H13 118.9 . .
C12 C13 H13 118.9 . .
C2 C3 C4 119.0(4) . .
C2 C3 H3 120.5 . .
C4 C3 H3 120.5 . .
N6 C24 C23 124.4(5) . .
N6 C24 H24 117.8 . .
C23 C24 H24 117.8 . .
N3 C10 C9 123.4(4) . .
N3 C10 H10 118.3 . .
C9 C10 H10 118.3 . .
C5 C4 C3 120.3(4) . .
C5 C4 H4 119.9 . .
C3 C4 H4 119.9 . .
C29 C30 H30A 109.5 . .
C29 C30 H30B 109.5 . .
H30A C30 H30B 109.5 . .
C29 C30 H30C 109.5 . .
H30A C30 H30C 109.5 . .
H30B C30 H30C 109.5 . .
C23 C25 C26 119.5(4) . .
C23 C25 H25 120.3 . .
C26 C25 H25 120.3 . .
C19 C18 C17 119.8(4) . .
C19 C18 H18 120.1 . .
C17 C18 H18 120.1 . .
C27 C26 C25 118.3(5) . .
C27 C26 H26 120.9 . .
C25 C26 H26 120.9 . .
C16 C17 C18 118.9(5) . .
C16 C17 H17 120.6 . .
C18 C17 H17 120.6 . .
N6 C27 C26 124.2(5) . .
N6 C27 H27 117.9 . .
C26 C27 H27 117.9 . .
N8 C33 H33A 109.5 . .
N8 C33 H33B 109.5 . .
H33A C33 H33B 109.5 . .
N8 C33 H33C 109.5 . .
H33A C33 H33C 109.5 . .
H33B C33 H33C 109.5 . .
N8 C32 H32A 109.5 . .
N8 C32 H32B 109.5 . .
H32A C32 H32B 109.5 . .
N8 C32 H32C 109.5 . .
H32A C32 H32C 109.5 . .
H32B C32 H32C 109.5 . .
O14 C35 H35A 109.5 . .
O14 C35 H35B 109.5 . .
H35A C35 H35B 109.5 . .
O14 C35 H35C 109.5 . .
H35A C35 H35C 109.5 . .
H35B C35 H35C 109.5 . .
O15 C34 H34A 109.5 . .
O15 C34 H34B 109.5 . .
H34A C34 H34B 109.5 . .
O15 C34 H34C 109.5 . .
H34A C34 H34C 109.5 . .
H34B C34 H34C 109.5 . .

loop_
_geom_bond_atom_site_label_1
_geom_bond_atom_site_label_2
_geom_bond_distance
_geom_bond_site_symmetry_2
Nd1 O5 2.358(3) .
Nd1 O2 2.379(3) .
Nd1 O7 2.390(3) .
Nd1 O9 2.397(3) .
Nd1 O13 2.421(3) .
Nd1 O10 2.483(3) .
Nd1 O11 2.510(3) .
Nd1 O4 2.607(3) .
Nd1 O1 2.653(3) .
Nd1 Zn1 3.4166(6) .
Nd1 Zn2 3.5006(6) .
Zn2 O6 2.020(3) .
Zn2 O13 2.026(3) .
Zn2 O5 2.034(3) .
Zn2 N4 2.069(4) .
Zn2 N3 2.090(4) 3_666
Zn1 O8 1.983(3) .
Zn1 O13 1.998(3) .
Zn1 O3 2.033(3) .
Zn1 N1 2.056(4) .
Zn1 O2 2.100(3) .
O2 C1 1.310(5) .
O13 H16 0.967(10) .
O5 C15 1.328(5) .
O11 N7 1.285(5) .
O7 C29 1.249(5) .
O4 C16 1.388(5) .
O4 C28 1.435(5) .
O1 C2 1.390(5) .
O1 C14 1.449(5) .
O9 C31 1.257(5) .
O3 C8 1.277(5) .
O10 N7 1.260(6) .
O8 C29 1.273(5) .
O6 C22 1.290(6) .
O14 C35 1.428(6) .
O14 H14 0.8400 .
N1 C7 1.286(6) .
N1 N2 1.398(5) .
N4 C21 1.283(6) .
N4 N5 1.390(5) .
N2 C8 1.326(6) .
N3 C13 1.347(6) .
N3 C10 1.347(5) .
N3 Zn2 2.090(4) 3_666
C1 C6 1.411(6) .
C1 C2 1.419(6) .
N8 C31 1.319(6) .
N8 C32 1.452(6) .
N8 C33 1.457(6) .
N5 C22 1.321(6) .
N6 C24 1.341(6) .
N6 C27 1.346(6) .
C29 C30 1.496(6) .
N7 O12 1.519(7) .
O15 C34 1.386(7) .
O15 H15 0.8400 .
C6 C5 1.405(6) .
C6 C7 1.457(6) .
C2 C3 1.386(6) .
C15 C20 1.399(6) .
C15 C16 1.409(6) .
C7 H7 0.9500 .
C31 H31 0.9500 .
C8 C9 1.499(6) .
C20 C19 1.407(6) .
C20 C21 1.450(6) .
C28 H28A 0.9800 .
C28 H28B 0.9800 .
C28 H28C 0.9800 .
C22 C23 1.479(7) .
C23 C25 1.389(7) .
C23 C24 1.403(6) .
C16 C17 1.379(6) .
C5 C4 1.374(6) .
C5 H5A 0.9500 .
C14 H14A 0.9800 .
C14 H14B 0.9800 .
C14 H14C 0.9800 .
C11 C12 1.378(6) .
C11 C9 1.391(6) .
C11 H11 0.9500 .
C21 H21 0.9500 .
C9 C10 1.376(6) .
C12 C13 1.371(7) .
C12 H12 0.9500 .
C19 C18 1.372(7) .
C19 H19 0.9500 .
C13 H13 0.9500 .
C3 C4 1.397(7) .
C3 H3 0.9500 .
C24 H24 0.9500 .
C10 H10 0.9500 .
C4 H4 0.9500 .
C30 H30A 0.9800 .
C30 H30B 0.9800 .
C30 H30C 0.9800 .
C25 C26 1.391(7) .
C25 H25 0.9500 .
C18 C17 1.396(7) .
C18 H18 0.9500 .
C26 C27 1.384(7) .
C26 H26 0.9500 .
C17 H17 0.9500 .
C27 H27 0.9500 .
C33 H33A 0.9800 .
C33 H33B 0.9800 .
C33 H33C 0.9800 .
C32 H32A 0.9800 .
C32 H32B 0.9800 .
C32 H32C 0.9800 .
C35 H35A 0.9800 .
C35 H35B 0.9800 .
C35 H35C 0.9800 .
C34 H34A 0.9800 .
C34 H34B 0.9800 .
C34 H34C 0.9800 .
